data_7222933
loop_
_publ_author_name
'Thewalt, U.'
'Burger, M.'

_publ_section_title
;
 S4 N4 und seine Derivate. Molekuel- und Kristall- Struktur von S6 N4 (Fe
 Cl4)2
;
_journal_name_full
;
Zeitschrift fuer Naturforschung, Teil B. Anorganische Chemie, Organische 
Chemie (33,1978-41,1986)
;
_journal_page_first 293
_journal_page_last 296
_journal_volume 36
_journal_year 1981
_chemical_formula_sum 'Cl8 Fe2 N4 S6'
_chemical_name_systematic 'S6 N4 (Fe Cl4)2'
_space_group_IT_number 14
_symmetry_space_group_name_Hall '-P 2ybc'
_symmetry_space_group_name_H-M 'P 1 21/c 1'
_cell_angle_alpha 90
_cell_angle_beta 101.25
_cell_angle_gamma 90
_cell_formula_units_Z 4
_cell_length_a 12.09
_cell_length_b 11.745
_cell_length_c 13.918
_cell_volume 1938.341
_citation_journal_id_ASTM ZNBAD2
_cod_data_source_file Thewalt_ZNBAD2_1981_1304.cif
_cod_data_source_block Cl8Fe2N4S6
_cod_database_code 7222933

loop_
_symmetry_equiv_pos_as_xyz
x,y,z
-x,y+1/2,-z+1/2
-x,-y,-z
x,-y-1/2,z-1/2

loop_
_atom_site_label
_atom_site_type_symbol
_atom_site_fract_x
_atom_site_fract_y
_atom_site_fract_z
_atom_site_occupancy
_atom_site_U_iso_or_equiv
Cl6 Cl-1 0.0328 -0.0397 0.226 1 0.0
N4 N-2 0.1487 0.5338 0.0604 1 0.0
Cl7 Cl-1 0.1243 0.2241 0.1326 1 0.0
S3 S+1 0.3613 0.8496 0.0328 1 0.0
S6 S+1 0.1257 0.6349 -0.0193 1 0.0
S5 S+1 0.283 0.6195 -0.07 1 0.0
Cl5 Cl-1 -0.1456 0.1959 0.1915 1 0.0
Cl8 Cl-1 0.098 0.1941 0.3893 1 0.0
N2 N-2 0.342 0.9577 -0.038 1 0.0
Cl4 Cl-1 0.3697 0.0312 0.251 1 0.0
Cl2 Cl-1 0.627 0.1843 0.297 1 0.0
Fe1 Fe+3 0.4438 0.1964 0.2317 1 0.0
S1 S+1 0.2275 1.0261 -0.0513 1 0.0
N1 N-2 0.1538 0.9687 0.0162 1 0.0
S2 S+1 0.2015 0.8589 0.0811 1 0.0
Cl1 Cl-1 0.4288 0.236 0.0753 1 0.0
S4 S+1 0.2624 0.4645 0.0738 1 0.0
Fe2 Fe+3 0.0354 0.1453 0.237 1 0.0
Cl3 Cl-1 0.3746 0.335 0.3047 1 0.0
N3 N-2 0.3327 0.5138 -0.0007 1 0.0
